data_7218364
loop_
_publ_author_name
'Wang, Xiaojuan'
'Zhang, Qi'
'Jiang, Linglei'
'Xu, Yun'
'Mei, Xuefeng'

_publ_section_title
;
 Isostructurality in six celecoxib co-crystals introduced by solvent
 inclusion
;
_journal_issue 48
_journal_name_full CrystEngComm
_journal_page_first 10959
_journal_paper_doi 10.1039/C4CE01854K
_journal_volume 16
_journal_year 2014
_chemical_formula_sum 'C29 H26 F3 N5 O3 S'
_chemical_formula_weight 581.62
_chemical_name_systematic
; 
 ? 
;
_space_group_IT_number 15
_symmetry_cell_setting monoclinic
_symmetry_space_group_name_Hall '-C 2yc'
_symmetry_space_group_name_H-M 'C 1 2/c 1'
_atom_sites_solution_hydrogens geom
_atom_sites_solution_primary direct
_atom_sites_solution_secondary difmap
_audit_creation_method SHELXL-97
_cell_angle_alpha 90.00
_cell_angle_beta 93.4200(10)
_cell_angle_gamma 90.00
_cell_formula_units_Z 8
_cell_length_a 21.9683(5)
_cell_length_b 9.4685(2)
_cell_length_c 27.2121(6)
_cell_measurement_temperature 296(2)
_cell_volume 5650.2(2)
_computing_structure_refinement 'SHELXL-97 (Sheldrick, 2008)'
_computing_structure_solution 'SHELXS-97 (Sheldrick, 2008)'
_diffrn_ambient_temperature 296(2)
_diffrn_measured_fraction_theta_full 0.996
_diffrn_measured_fraction_theta_max 0.996
_diffrn_radiation_monochromator graphite
_diffrn_radiation_source 'fine-focus sealed tube'
_diffrn_radiation_type MoK\a
_diffrn_radiation_wavelength 0.71073
_diffrn_reflns_av_R_equivalents 0.0367
_diffrn_reflns_av_sigmaI/netI 0.0422
_diffrn_reflns_limit_h_max 28
_diffrn_reflns_limit_h_min -26
_diffrn_reflns_limit_k_max 12
_diffrn_reflns_limit_k_min -12
_diffrn_reflns_limit_l_max 35
_diffrn_reflns_limit_l_min -35
_diffrn_reflns_number 23895
_diffrn_reflns_theta_full 27.53
_diffrn_reflns_theta_max 27.53
_diffrn_reflns_theta_min 1.50
_exptl_absorpt_coefficient_mu 0.174
_exptl_crystal_density_diffrn 1.367
_exptl_crystal_density_method 'not measured'
_exptl_crystal_F_000 2272
_exptl_crystal_size_max 0.25
_exptl_crystal_size_mid 0.1
_exptl_crystal_size_min 0.1
_refine_diff_density_max 0.516
_refine_diff_density_min -0.436
_refine_diff_density_rms 0.051
_refine_ls_extinction_method none
_refine_ls_goodness_of_fit_ref 1.044
_refine_ls_hydrogen_treatment mixed
_refine_ls_matrix_type full
_refine_ls_number_parameters 380
_refine_ls_number_reflns 6498
_refine_ls_number_restraints 2
_refine_ls_restrained_S_all 1.044
_refine_ls_R_factor_all 0.1109
_refine_ls_R_factor_gt 0.0642
_refine_ls_shift/su_max 0.002
_refine_ls_shift/su_mean 0.000
_refine_ls_structure_factor_coef Fsqd
_refine_ls_weighting_details 'calc w=1/[\s^2^(Fo^2^)+(0.0952P)^2^+4.6136P] where P=(Fo^2^+2Fc^2^)/3'
_refine_ls_weighting_scheme calc
_refine_ls_wR_factor_gt 0.1725
_refine_ls_wR_factor_ref 0.2000
_reflns_number_gt 3901
_reflns_number_total 6498
_reflns_threshold_expression >2sigma(I)
_cod_data_source_file c4ce01854k2.cif
_cod_data_source_block mo_2014118_0m
_cod_depositor_comments
;
The following automatic conversions were performed:

'_symmetry_cell_setting' value 'Monoclinic' changed to 'monoclinic'
according to
/usr/data/users/saulius/crontab/automatic-downloads/rss-feeds/RSC/lib/dictionaries/cif_core.dic
dictionary named 'cif_core.dic' version 2.4.2 from 2011-04-26.

Automatic conversion script
Id: cif_fix_values 2827 2014-09-09 07:05:25Z andrius 

 Adding full bibliography for 7218359--7218367.cif.
;
_cod_original_sg_symbol_H-M C2/c
_cod_database_code 7218364

loop_
_symmetry_equiv_pos_as_xyz
'x, y, z'
'-x, y, -z+1/2'
'x+1/2, y+1/2, z'
'-x+1/2, y+1/2, -z+1/2'
'-x, -y, -z'
'x, -y, z-1/2'
'-x+1/2, -y+1/2, -z'
'x+1/2, -y+1/2, z-1/2'

loop_
_atom_site_label
_atom_site_type_symbol
_atom_site_fract_x
_atom_site_fract_y
_atom_site_fract_z
_atom_site_U_iso_or_equiv
_atom_site_adp_type
_atom_site_occupancy
_atom_site_symmetry_multiplicity
_atom_site_calc_flag
_atom_site_refinement_flags
_atom_site_disorder_assembly
_atom_site_disorder_group
S1 S 0.56940(3) 0.78530(9) 0.13710(2) 0.0511(2) Uani 1 1 d . A 4
F1 F 0.23622(15) 0.8992(4) 0.32691(10) 0.1530(15) Uani 1 1 d . A 4
F2 F 0.2549(3) 1.1038(5) 0.32640(14) 0.213(2) Uani 1 1 d . A 4
F3 F 0.17274(14) 1.0342(5) 0.29447(10) 0.192(2) Uani 1 1 d . A 4
O1 O 0.58805(9) 0.6609(2) 0.16365(9) 0.0695(6) Uani 1 1 d . A 4
O1S O 0.5000 0.4301(4) 0.2500 0.1127(15) Uani 1 2 d S . 4
O2 O 0.56175(10) 0.7813(3) 0.08458(7) 0.0699(7) Uani 1 1 d . A 4
N2' N 0.42183(18) 0.3193(4) 0.10079(12) 0.0924(10) Uani 1 1 d . B 4
C4 C 0.27148(11) 0.9916(3) 0.11830(9) 0.0457(6) Uani 1 1 d . A 4
N2 N 0.32524(9) 0.9493(3) 0.20129(7) 0.0435(5) Uani 1 1 d . A 4
N3 N 0.61748(11) 0.9055(4) 0.15019(10) 0.0595(7) Uani 1 1 d . A 4
N1 N 0.31472(10) 0.9494(3) 0.24982(8) 0.0527(6) Uani 1 1 d . A 4
N1' N 0.40609(14) 0.8512(4) -0.08351(10) 0.0796(9) Uani 1 1 d . B 4
C5' C 0.3910(2) 0.7185(5) -0.09282(13) 0.0928(13) Uani 1 1 d . B 4
H4' H 0.3764 0.6963 -0.1247 0.111 Uiso 1 1 calc R B 4
C4' C 0.39541(18) 0.6105(4) -0.05886(11) 0.0777(11) Uani 1 1 d . B 4
H3' H 0.3838 0.5193 -0.0680 0.093 Uiso 1 1 calc R B 4
C3' C 0.41733(12) 0.6389(4) -0.01093(10) 0.0538(7) Uani 1 1 d . B 4
C6' C 0.42027(13) 0.5289(3) 0.02755(10) 0.0536(7) Uani 1 1 d . B 4
O2S O 0.5000 0.1390(6) 0.2500 0.147(3) Uani 1 2 d S . 4
C7' C 0.42301(18) 0.5622(4) 0.07731(11) 0.0734(10) Uani 1 1 d . B 4
H8' H 0.4242 0.6561 0.0874 0.088 Uiso 1 1 calc R B 4
C8' C 0.4240(2) 0.4563(5) 0.11149(13) 0.0898(13) Uani 1 1 d . B 4
H7' H 0.4264 0.4819 0.1445 0.108 Uiso 1 1 calc R B 4
C9' C 0.4175(2) 0.2883(4) 0.05346(15) 0.0873(12) Uani 1 1 d . B 4
H6' H 0.4145 0.1936 0.0446 0.105 Uiso 1 1 calc R B 4
C10' C 0.41707(18) 0.3868(4) 0.01639(12) 0.0743(10) Uani 1 1 d . B 4
H5' H 0.4146 0.3577 -0.0163 0.089 Uiso 1 1 calc R B 4
C1' C 0.42792(17) 0.8781(4) -0.03767(13) 0.0750(10) Uani 1 1 d . B 4
H1' H 0.4396 0.9702 -0.0299 0.090 Uiso 1 1 calc R B 4
C2' C 0.43419(15) 0.7776(4) -0.00112(11) 0.0651(9) Uani 1 1 d . B 4
H2' H 0.4498 0.8028 0.0302 0.078 Uiso 1 1 calc R B 4
C10 C 0.2550(2) 1.0014(4) -0.04078(11) 0.0816(11) Uani 1 1 d . A 4
H6 H 0.2512 0.9069 -0.0533 0.122 Uiso 1 1 calc R A 4
H5 H 0.2909 1.0446 -0.0526 0.122 Uiso 1 1 calc R A 4
H4 H 0.2197 1.0553 -0.0518 0.122 Uiso 1 1 calc R A 4
C7 C 0.25991(14) 0.9975(4) 0.01492(10) 0.0570(8) Uani 1 1 d . A 4
C8 C 0.28819(14) 0.8865(4) 0.03985(11) 0.0597(8) Uani 1 1 d . A 4
H7 H 0.3040 0.8127 0.0220 0.072 Uiso 1 1 calc R A 4
C9 C 0.29356(13) 0.8823(3) 0.09081(10) 0.0538(7) Uani 1 1 d . A 4
H8 H 0.3122 0.8052 0.1067 0.065 Uiso 1 1 calc R A 4
C3 C 0.27511(12) 0.9905(3) 0.17251(9) 0.0452(6) Uani 1 1 d . A 4
C11 C 0.38494(11) 0.9120(3) 0.18706(8) 0.0394(6) Uani 1 1 d . A 4
C16 C 0.41301(11) 0.7939(3) 0.20729(9) 0.0435(6) Uani 1 1 d . A 4
H12 H 0.3940 0.7405 0.2306 0.052 Uiso 1 1 calc R A 4
C15 C 0.47023(12) 0.7554(3) 0.19247(9) 0.0438(6) Uani 1 1 d . A 4
H11 H 0.4897 0.6755 0.2056 0.053 Uiso 1 1 calc R A 4
C14 C 0.49795(11) 0.8365(3) 0.15812(8) 0.0407(6) Uani 1 1 d . A 4
C1 C 0.25706(14) 0.9926(4) 0.25094(11) 0.0592(8) Uani 1 1 d . A 4
C2 C 0.23060(13) 1.0196(4) 0.20426(10) 0.0583(8) Uani 1 1 d . A 4
H1 H 0.1911 1.0508 0.1962 0.070 Uiso 1 1 calc R A 4
C6 C 0.23643(15) 1.1053(3) 0.04261(10) 0.0585(8) Uani 1 1 d . A 4
H3 H 0.2165 1.1804 0.0265 0.070 Uiso 1 1 calc R A 4
C5 C 0.24182(13) 1.1040(3) 0.09357(10) 0.0538(7) Uani 1 1 d . A 4
H2 H 0.2258 1.1777 0.1113 0.065 Uiso 1 1 calc R A 4
C17 C 0.22919(18) 1.0030(5) 0.29877(13) 0.0882(14) Uani 1 1 d . A 4
C12 C 0.41306(12) 0.9955(3) 0.15358(10) 0.0473(6) Uani 1 1 d . A 4
H9 H 0.3938 1.0763 0.1409 0.057 Uiso 1 1 calc R A 4
C13 C 0.47005(12) 0.9584(3) 0.13895(10) 0.0490(7) Uani 1 1 d . A 4
H10 H 0.4896 1.0141 0.1166 0.059 Uiso 1 1 calc R A 4
C1S C 0.5468(4) 0.3598(7) 0.2304(4) 0.209(4) Uani 1 1 d D C 4
H1S1 H 0.5846 0.3900 0.2475 0.250 Uiso 1 1 calc R C 4
H1S2 H 0.5484 0.3882 0.1962 0.250 Uiso 1 1 calc R C 4
C2S C 0.5443(5) 0.2070(7) 0.2321(4) 0.234(5) Uani 1 1 d D C 4
H2S1 H 0.5470 0.1741 0.1985 0.280 Uiso 1 1 calc R C 4
H2S2 H 0.5813 0.1761 0.2502 0.280 Uiso 1 1 calc R C 4
H14 H 0.6110(16) 0.984(4) 0.1342(13) 0.071(12) Uiso 1 1 d . D 4
H13 H 0.6329(15) 0.915(4) 0.1823(13) 0.074(10) Uiso 1 1 d . E 4

loop_
_atom_site_aniso_label
_atom_site_aniso_U_11
_atom_site_aniso_U_22
_atom_site_aniso_U_33
_atom_site_aniso_U_23
_atom_site_aniso_U_13
_atom_site_aniso_U_12
S1 0.0417(4) 0.0659(5) 0.0454(4) -0.0097(3) 0.0012(3) 0.0066(3)
F1 0.174(3) 0.203(3) 0.0899(17) 0.075(2) 0.0713(18) 0.095(3)
F2 0.315(6) 0.217(4) 0.118(3) -0.080(3) 0.113(3) -0.052(4)
F3 0.115(2) 0.374(6) 0.0920(18) 0.064(3) 0.0465(16) 0.146(3)
O1 0.0551(12) 0.0666(15) 0.0871(16) 0.0015(12) 0.0087(11) 0.0203(11)
O1S 0.145(4) 0.059(2) 0.139(4) 0.000 0.042(3) 0.000
O2 0.0632(13) 0.0998(18) 0.0467(11) -0.0241(11) 0.0036(9) 0.0075(12)
N2' 0.133(3) 0.074(2) 0.0690(19) 0.0111(17) -0.0043(19) -0.007(2)
C4 0.0401(13) 0.0539(17) 0.0425(13) 0.0020(12) -0.0030(10) 0.0027(13)
N2 0.0392(11) 0.0549(14) 0.0361(10) 0.0040(10) 0.0007(8) 0.0068(10)
N3 0.0464(13) 0.084(2) 0.0475(14) 0.0057(14) -0.0053(11) -0.0077(14)
N1 0.0498(13) 0.0693(17) 0.0390(11) 0.0062(11) 0.0037(9) 0.0160(12)
N1' 0.078(2) 0.098(3) 0.0623(17) 0.0239(17) 0.0000(14) -0.0105(19)
C5' 0.112(3) 0.119(4) 0.0457(17) 0.014(2) -0.0066(18) -0.034(3)
C4' 0.099(3) 0.084(3) 0.0495(17) 0.0017(17) -0.0003(17) -0.030(2)
C3' 0.0452(15) 0.070(2) 0.0470(15) -0.0003(14) 0.0078(11) -0.0029(15)
C6' 0.0484(15) 0.063(2) 0.0493(15) -0.0018(14) 0.0060(12) -0.0011(14)
O2S 0.261(9) 0.072(3) 0.106(4) 0.000 -0.014(4) 0.000
C7' 0.103(3) 0.066(2) 0.0498(17) -0.0024(16) -0.0026(17) -0.017(2)
C8' 0.137(4) 0.078(3) 0.0537(19) 0.0042(19) 0.000(2) -0.019(3)
C9' 0.121(3) 0.056(2) 0.085(3) -0.003(2) 0.002(2) 0.011(2)
C10' 0.097(3) 0.071(2) 0.0547(18) -0.0119(17) 0.0088(17) 0.014(2)
C1' 0.083(2) 0.076(3) 0.066(2) 0.0095(18) 0.0055(17) -0.005(2)
C2' 0.073(2) 0.072(2) 0.0494(16) 0.0031(16) -0.0031(14) -0.0032(18)
C10 0.108(3) 0.090(3) 0.0468(17) -0.0021(18) 0.0053(17) -0.011(2)
C7 0.0612(17) 0.067(2) 0.0425(14) 0.0001(14) 0.0001(12) -0.0112(16)
C8 0.0570(17) 0.067(2) 0.0544(16) -0.0123(15) 0.0012(13) 0.0017(16)
C9 0.0533(16) 0.0569(19) 0.0503(15) -0.0012(14) -0.0052(12) 0.0098(14)
C3 0.0413(14) 0.0502(17) 0.0435(13) 0.0032(12) -0.0028(11) 0.0052(12)
C11 0.0347(12) 0.0460(16) 0.0371(12) -0.0021(11) -0.0019(9) 0.0018(11)
C16 0.0433(13) 0.0481(16) 0.0387(12) 0.0040(12) -0.0011(10) 0.0008(12)
C15 0.0452(14) 0.0449(16) 0.0404(12) 0.0004(11) -0.0054(10) 0.0078(12)
C14 0.0367(12) 0.0473(16) 0.0372(12) -0.0077(11) -0.0046(9) 0.0012(11)
C1 0.0542(17) 0.075(2) 0.0491(15) 0.0086(15) 0.0068(12) 0.0217(16)
C2 0.0473(15) 0.076(2) 0.0511(15) 0.0078(15) -0.0002(12) 0.0183(15)
C6 0.0679(19) 0.060(2) 0.0468(15) 0.0107(14) -0.0057(13) 0.0016(16)
C5 0.0595(17) 0.0542(18) 0.0472(14) 0.0010(13) -0.0012(12) 0.0071(14)
C17 0.080(2) 0.134(4) 0.0522(18) 0.009(2) 0.0143(17) 0.060(3)
C12 0.0457(14) 0.0470(16) 0.0490(14) 0.0092(12) 0.0003(11) 0.0073(13)
C13 0.0460(14) 0.0537(18) 0.0476(14) 0.0051(13) 0.0047(11) -0.0027(13)
C1S 0.193(8) 0.124(6) 0.320(12) -0.047(7) 0.110(8) 0.003(6)
C2S 0.292(13) 0.138(8) 0.286(12) 0.026(8) 0.147(10) 0.071(8)

loop_
_atom_type_symbol
_atom_type_description
_atom_type_scat_dispersion_real
_atom_type_scat_dispersion_imag
_atom_type_scat_source
C C 0.0033 0.0016 'International Tables Vol C Tables 4.2.6.8 and 6.1.1.4'
H H 0.0000 0.0000 'International Tables Vol C Tables 4.2.6.8 and 6.1.1.4'
N N 0.0061 0.0033 'International Tables Vol C Tables 4.2.6.8 and 6.1.1.4'
O O 0.0106 0.0060 'International Tables Vol C Tables 4.2.6.8 and 6.1.1.4'
F F 0.0171 0.0103 'International Tables Vol C Tables 4.2.6.8 and 6.1.1.4'
S S 0.1246 0.1234 'International Tables Vol C Tables 4.2.6.8 and 6.1.1.4'

loop_
_geom_angle_atom_site_label_1
_geom_angle_atom_site_label_2
_geom_angle_atom_site_label_3
_geom_angle
_geom_angle_site_symmetry_3
O1 S1 O2 119.78(14) .
O1 S1 N3 108.20(15) .
O2 S1 N3 106.38(15) .
O1 S1 C14 107.18(13) .
O2 S1 C14 106.07(12) .
N3 S1 C14 108.88(14) .
C1S O1S C1S 121.4(7) 2_655
C9' N2' C8' 115.5(3) .
C9 C4 C5 118.5(2) .
C9 C4 C3 122.5(2) .
C5 C4 C3 118.9(2) .
N1 N2 C3 112.3(2) .
N1 N2 C11 118.40(19) .
C3 N2 C11 129.3(2) .
S1 N3 H14 114(2) .
S1 N3 H13 119(2) .
H14 N3 H13 116(3) .
C1 N1 N2 103.9(2) .
C5' N1' C1' 115.7(3) .
N1' C5' C4' 124.8(3) .
N1' C5' H4' 117.6 .
C4' C5' H4' 117.6 .
C5' C4' C3' 119.5(4) .
C5' C4' H3' 120.2 .
C3' C4' H3' 120.2 .
C2' C3' C4' 116.0(3) .
C2' C3' C6' 122.1(3) .
C4' C3' C6' 121.9(3) .
C10' C6' C7' 115.8(3) .
C10' C6' C3' 122.2(3) .
C7' C6' C3' 122.0(3) .
C2S O2S C2S 119.9(8) 2_655
C8' C7' C6' 119.7(3) .
C8' C7' H8' 120.2 .
C6' C7' H8' 120.2 .
N2' C8' C7' 124.6(4) .
N2' C8' H7' 117.7 .
C7' C8' H7' 117.7 .
N2' C9' C10' 124.2(4) .
N2' C9' H6' 117.9 .
C10' C9' H6' 117.9 .
C9' C10' C6' 120.2(3) .
C9' C10' H5' 119.9 .
C6' C10' H5' 119.9 .
N1' C1' C2' 123.9(4) .
N1' C1' H1' 118.0 .
C2' C1' H1' 118.0 .
C1' C2' C3' 120.1(3) .
C1' C2' H2' 120.0 .
C3' C2' H2' 120.0 .
C8 C7 C6 117.7(3) .
C8 C7 C10 121.0(3) .
C6 C7 C10 121.3(3) .
C7 C8 C9 121.6(3) .
C7 C8 H7 119.2 .
C9 C8 H7 119.2 .
C4 C9 C8 120.6(3) .
C4 C9 H8 119.7 .
C8 C9 H8 119.7 .
N2 C3 C2 106.0(2) .
N2 C3 C4 124.7(2) .
C2 C3 C4 129.2(2) .
C16 C11 C12 121.5(2) .
C16 C11 N2 119.2(2) .
C12 C11 N2 119.3(2) .
C11 C16 C15 119.2(2) .
C11 C16 H12 120.4 .
C15 C16 H12 120.4 .
C14 C15 C16 119.6(2) .
C14 C15 H11 120.2 .
C16 C15 H11 120.2 .
C15 C14 C13 120.8(2) .
C15 C14 S1 120.2(2) .
C13 C14 S1 119.0(2) .
N1 C1 C2 112.5(3) .
N1 C1 C17 119.1(3) .
C2 C1 C17 128.5(3) .
C3 C2 C1 105.3(2) .
C3 C2 H1 127.3 .
C1 C2 H1 127.3 .
C5 C6 C7 121.7(3) .
C5 C6 H3 119.1 .
C7 C6 H3 119.1 .
C6 C5 C4 119.9(3) .
C6 C5 H2 120.1 .
C4 C5 H2 120.1 .
F1 C17 F3 108.8(4) .
F1 C17 F2 100.7(4) .
F3 C17 F2 105.4(4) .
F1 C17 C1 116.5(3) .
F3 C17 C1 112.8(3) .
F2 C17 C1 111.4(4) .
C11 C12 C13 119.6(3) .
C11 C12 H9 120.2 .
C13 C12 H9 120.2 .
C12 C13 C14 119.3(2) .
C12 C13 H10 120.4 .
C14 C13 H10 120.4 .
O1S C1S C2S 116.5(6) .
O1S C1S H1S1 108.2 .
C2S C1S H1S1 108.2 .
O1S C1S H1S2 108.2 .
C2S C1S H1S2 108.2 .
H1S1 C1S H1S2 107.3 .
O2S C2S C1S 122.9(7) .
O2S C2S H2S1 106.6 .
C1S C2S H2S1 106.6 .
O2S C2S H2S2 106.6 .
C1S C2S H2S2 106.6 .
H2S1 C2S H2S2 106.6 .

loop_
_geom_bond_atom_site_label_1
_geom_bond_atom_site_label_2
_geom_bond_distance
_geom_bond_site_symmetry_2
S1 O1 1.429(2) .
S1 O2 1.429(2) .
S1 N3 1.579(3) .
S1 C14 1.770(2) .
F1 C17 1.250(5) .
F2 C17 1.321(6) .
F3 C17 1.274(4) .
O1S C1S 1.361(7) .
O1S C1S 1.361(7) 2_655
N2' C9' 1.319(5) .
N2' C8' 1.330(5) .
C4 C9 1.382(4) .
C4 C5 1.399(4) .
C4 C3 1.472(3) .
N2 N1 1.354(3) .
N2 C3 1.369(3) .
N2 C11 1.434(3) .
N3 H14 0.86(4) .
N3 H13 0.92(4) .
N1 C1 1.333(4) .
N1' C5' 1.320(5) .
N1' C1' 1.334(4) .
C5' C4' 1.378(5) .
C5' H4' 0.9300 .
C4' C3' 1.389(4) .
C4' H3' 0.9300 .
C3' C2' 1.386(4) .
C3' C6' 1.475(4) .
C6' C10' 1.380(5) .
C6' C7' 1.388(4) .
O2S C2S 1.288(8) .
O2S C2S 1.288(8) 2_655
C7' C8' 1.367(5) .
C7' H8' 0.9300 .
C8' H7' 0.9300 .
C9' C10' 1.374(5) .
C9' H6' 0.9300 .
C10' H5' 0.9300 .
C1' C2' 1.378(5) .
C1' H1' 0.9300 .
C2' H2' 0.9300 .
C10 C7 1.514(4) .
C10 H6 0.9600 .
C10 H5 0.9600 .
C10 H4 0.9600 .
C7 C8 1.378(4) .
C7 C6 1.386(4) .
C8 C9 1.385(4) .
C8 H7 0.9300 .
C9 H8 0.9300 .
C3 C2 1.371(4) .
C11 C16 1.376(4) .
C11 C12 1.380(4) .
C16 C15 1.391(3) .
C16 H12 0.9300 .
C15 C14 1.379(4) .
C15 H11 0.9300 .
C14 C13 1.393(4) .
C1 C2 1.389(4) .
C1 C17 1.474(4) .
C2 H1 0.9300 .
C6 C5 1.385(4) .
C6 H3 0.9300 .
C5 H2 0.9300 .
C12 C13 1.381(4) .
C12 H9 0.9300 .
C13 H10 0.9300 .
C1S C2S 1.4479(10) .
C1S H1S1 0.9700 .
C1S H1S2 0.9700 .
C2S H2S1 0.9700 .
C2S H2S2 0.9700 .

loop_
_geom_torsion_atom_site_label_1
_geom_torsion_atom_site_label_2
_geom_torsion_atom_site_label_3
_geom_torsion_atom_site_label_4
_geom_torsion
_geom_torsion_site_symmetry_1
C3 N2 N1 C1 -0.5(3) .
C11 N2 N1 C1 177.9(2) .
C1' N1' C5' C4' 1.2(6) .
N1' C5' C4' C3' -0.3(7) .
C5' C4' C3' C2' -0.8(5) .
C5' C4' C3' C6' 177.1(3) .
C2' C3' C6' C10' -165.0(3) .
C4' C3' C6' C10' 17.3(5) .
C2' C3' C6' C7' 18.7(5) .
C4' C3' C6' C7' -159.0(3) .
C10' C6' C7' C8' 1.7(5) .
C3' C6' C7' C8' 178.2(4) .
C9' N2' C8' C7' -1.1(7) .
C6' C7' C8' N2' -0.8(7) .
C8' N2' C9' C10' 2.0(7) .
N2' C9' C10' C6' -1.1(7) .
C7' C6' C10' C9' -0.8(5) .
C3' C6' C10' C9' -177.3(3) .
C5' N1' C1' C2' -1.0(6) .
N1' C1' C2' C3' -0.1(6) .
C4' C3' C2' C1' 0.9(5) .
C6' C3' C2' C1' -176.9(3) .
C6 C7 C8 C9 -0.4(5) .
C10 C7 C8 C9 179.4(3) .
C5 C4 C9 C8 2.1(4) .
C3 C4 C9 C8 178.8(3) .
C7 C8 C9 C4 -1.2(5) .
N1 N2 C3 C2 0.6(3) .
C11 N2 C3 C2 -177.5(3) .
N1 N2 C3 C4 -175.8(3) .
C11 N2 C3 C4 6.1(5) .
C9 C4 C3 N2 43.3(4) .
C5 C4 C3 N2 -140.1(3) .
C9 C4 C3 C2 -132.2(3) .
C5 C4 C3 C2 44.4(5) .
N1 N2 C11 C16 47.0(3) .
C3 N2 C11 C16 -134.9(3) .
N1 N2 C11 C12 -132.7(3) .
C3 N2 C11 C12 45.4(4) .
C12 C11 C16 C15 -2.1(4) .
N2 C11 C16 C15 178.2(2) .
C11 C16 C15 C14 0.5(4) .
C16 C15 C14 C13 1.6(4) .
C16 C15 C14 S1 -177.57(19) .
O1 S1 C14 C15 -2.6(2) .
O2 S1 C14 C15 126.4(2) .
N3 S1 C14 C15 -119.5(2) .
O1 S1 C14 C13 178.2(2) .
O2 S1 C14 C13 -52.7(2) .
N3 S1 C14 C13 61.4(2) .
N2 N1 C1 C2 0.1(4) .
N2 N1 C1 C17 178.9(4) .
N2 C3 C2 C1 -0.5(4) .
C4 C3 C2 C1 175.7(3) .
N1 C1 C2 C3 0.2(4) .
C17 C1 C2 C3 -178.4(4) .
C8 C7 C6 C5 1.1(5) .
C10 C7 C6 C5 -178.7(3) .
C7 C6 C5 C4 -0.2(5) .
C9 C4 C5 C6 -1.5(4) .
C3 C4 C5 C6 -178.2(3) .
N1 C1 C17 F1 -47.7(6) .
C2 C1 C17 F1 130.8(4) .
N1 C1 C17 F3 -174.7(4) .
C2 C1 C17 F3 3.9(7) .
N1 C1 C17 F2 67.0(5) .
C2 C1 C17 F2 -114.5(5) .
C16 C11 C12 C13 1.7(4) .
N2 C11 C12 C13 -178.7(2) .
C11 C12 C13 C14 0.4(4) .
C15 C14 C13 C12 -2.0(4) .
S1 C14 C13 C12 177.1(2) .
C1S O1S C1S C2S -0.7(7) 2_655
C2S O2S C2S C1S -0.8(8) 2_655
O1S C1S C2S O2S 1.6(16) .
